data_7214002
loop_
_publ_author_name
'Wang, Xuelei'
'Yan, Yan'
'Wu, Junbiao'
'Zhang, Chuanqi'
'Li, Jiyang'

_publ_section_title
;
 Solvothermal syntheses and structures of four indium--phosphite
 coordination polymers
;
_journal_issue 11
_journal_name_full CrystEngComm
_journal_page_first 2266
_journal_paper_doi 10.1039/c3ce42059k
_journal_volume 16
_journal_year 2014
_chemical_formula_sum 'C0 H2 In N0 O6 P2'
_chemical_formula_weight 274.78
_chemical_name_systematic
; 
 ? 
;
_space_group_IT_number 148
_symmetry_cell_setting trigonal
_symmetry_space_group_name_Hall '-R 3'
_symmetry_space_group_name_H-M 'R -3 :H'
_atom_sites_solution_hydrogens geom
_atom_sites_solution_primary direct
_atom_sites_solution_secondary difmap
_audit_creation_method SHELXL-97
_cell_angle_alpha 90.00
_cell_angle_beta 90.00
_cell_angle_gamma 120.00
_cell_formula_units_Z 9
_cell_length_a 9.1367(2)
_cell_length_b 9.1367(2)
_cell_length_c 25.9692(10)
_cell_measurement_reflns_used 2790
_cell_measurement_temperature 293(2)
_cell_measurement_theta_max 28.29
_cell_measurement_theta_min 2.69
_cell_volume 1877.45(9)
_computing_cell_refinement 'Bruker SMART'
_computing_data_collection 'Bruker SMART'
_computing_data_reduction 'Bruker SAINT'
_computing_molecular_graphics 'Bruker SHELXTL'
_computing_publication_material 'Bruker SHELXTL'
_computing_structure_refinement 'SHELXL-97 (Sheldrick, 1997)'
_computing_structure_solution 'SHELXS-97 (Sheldrick, 1990)'
_diffrn_ambient_temperature 293(2)
_diffrn_detector_area_resol_mean 5.0cm
_diffrn_measured_fraction_theta_full 1.000
_diffrn_measured_fraction_theta_max 1.000
_diffrn_measurement_device_type 'CCD area detector'
_diffrn_measurement_method 'phi and omega scans'
_diffrn_radiation_monochromator graphite
_diffrn_radiation_source 'fine-focus sealed tube'
_diffrn_radiation_type MoK\a
_diffrn_radiation_wavelength 0.71073
_diffrn_reflns_av_R_equivalents 0.0390
_diffrn_reflns_av_sigmaI/netI 0.0250
_diffrn_reflns_limit_h_max 12
_diffrn_reflns_limit_h_min -8
_diffrn_reflns_limit_k_max 9
_diffrn_reflns_limit_k_min -12
_diffrn_reflns_limit_l_max 34
_diffrn_reflns_limit_l_min -34
_diffrn_reflns_number 4650
_diffrn_reflns_theta_full 28.29
_diffrn_reflns_theta_max 28.29
_diffrn_reflns_theta_min 2.35
_exptl_absorpt_coefficient_mu 3.186
_exptl_absorpt_correction_T_max 0.5978
_exptl_absorpt_correction_T_min 0.5278
_exptl_absorpt_correction_type multi-scan
_exptl_absorpt_process_details sadabs
_exptl_crystal_density_diffrn 2.187
_exptl_crystal_density_method 'not measured'
_exptl_crystal_F_000 1161
_exptl_crystal_size_max 0.23
_exptl_crystal_size_mid 0.20
_exptl_crystal_size_min 0.18
_platon_squeeze_details
;
;
_refine_diff_density_max 0.511
_refine_diff_density_min -0.520
_refine_diff_density_rms 0.079
_refine_ls_extinction_method none
_refine_ls_goodness_of_fit_ref 1.006
_refine_ls_hydrogen_treatment mixed
_refine_ls_matrix_type full
_refine_ls_number_parameters 55
_refine_ls_number_reflns 1046
_refine_ls_number_restraints 13
_refine_ls_restrained_S_all 1.000
_refine_ls_R_factor_all 0.0176
_refine_ls_R_factor_gt 0.0159
_refine_ls_shift/su_max 0.000
_refine_ls_shift/su_mean 0.000
_refine_ls_structure_factor_coef Fsqd
_refine_ls_weighting_details 'calc w=1/[\s^2^(Fo^2^)+(0.0167P)^2^+0.8910P] where P=(Fo^2^+2Fc^2^)/3'
_refine_ls_weighting_scheme calc
_refine_ls_wR_factor_gt 0.0385
_refine_ls_wR_factor_ref 0.0388
_reflns_number_gt 955
_reflns_number_total 1046
_reflns_threshold_expression >2sigma(I)
_cod_data_source_file c3ce42059k.txt
_cod_data_source_block y
_cod_depositor_comments
;
The following automatic conversions were performed:

'_symmetry_cell_setting' value 'Trigonal' changed to 'trigonal'
according to
/usr/data/users/saulius/automatic-downloads/current/RSC/lib/dictionaries/cif_core.dic
dictionary named 'cif_core.dic' version 2.4.2 from 2011-04-26.

Automatic conversion script
Id: cif_fix_values 2281 2013-09-26 08:29:07Z andrius 
;
_cod_original_sg_symbol_H-M R-3
_cod_database_code 7214002

loop_
_symmetry_equiv_pos_as_xyz
'x, y, z'
'-y, x-y, z'
'-x+y, -x, z'
'x+2/3, y+1/3, z+1/3'
'-y+2/3, x-y+1/3, z+1/3'
'-x+y+2/3, -x+1/3, z+1/3'
'x+1/3, y+2/3, z+2/3'
'-y+1/3, x-y+2/3, z+2/3'
'-x+y+1/3, -x+2/3, z+2/3'
'-x, -y, -z'
'y, -x+y, -z'
'x-y, x, -z'
'-x+2/3, -y+1/3, -z+1/3'
'y+2/3, -x+y+1/3, -z+1/3'
'x-y+2/3, x+1/3, -z+1/3'
'-x+1/3, -y+2/3, -z+2/3'
'y+1/3, -x+y+2/3, -z+2/3'
'x-y+1/3, x+2/3, -z+2/3'

loop_
_atom_site_label
_atom_site_type_symbol
_atom_site_fract_x
_atom_site_fract_y
_atom_site_fract_z
_atom_site_U_iso_or_equiv
_atom_site_adp_type
_atom_site_occupancy
_atom_site_symmetry_multiplicity
_atom_site_calc_flag
_atom_site_refinement_flags
In1 In 0.0000 0.0000 0.0000 0.01513(9) Uani 1 6 d S
In2 In 0.6667 0.3333 0.145971(8) 0.01561(8) Uani 1 3 d S
P1 P 0.29102(8) 0.11111(13) 0.09562(2) 0.0179(2) Uani 0.859(3) 1 d PDU
P1' P 0.2883(5) 0.0214(8) 0.09308(14) 0.0182(13) Uani 0.141(3) 1 d PU
O1 O 0.2128(2) 0.0378(2) 0.04431(6) 0.0373(4) Uani 1 1 d .
O2 O 0.47438(17) 0.15048(18) 0.09660(5) 0.0223(3) Uani 1 1 d .
O3 O 0.19103(18) -0.00280(19) 0.14079(5) 0.0260(3) Uani 1 1 d .
H1P H 0.296(3) 0.2665(14) 0.0989(8) 0.031 Uiso 1 1 d D

loop_
_atom_site_aniso_label
_atom_site_aniso_U_11
_atom_site_aniso_U_22
_atom_site_aniso_U_33
_atom_site_aniso_U_23
_atom_site_aniso_U_13
_atom_site_aniso_U_12
In1 0.01805(11) 0.01805(11) 0.00929(14) 0.000 0.000 0.00903(6)
In2 0.01737(9) 0.01737(9) 0.01208(12) 0.000 0.000 0.00868(5)
P1 0.0166(3) 0.0222(5) 0.0143(3) -0.0011(2) -0.0011(2) 0.0093(3)
P1' 0.0202(17) 0.018(3) 0.0154(16) -0.0020(13) 0.0008(12) 0.0086(14)
O1 0.0289(9) 0.0596(12) 0.0227(8) -0.0030(8) -0.0096(6) 0.0217(8)
O2 0.0168(7) 0.0268(8) 0.0202(7) -0.0051(6) -0.0019(5) 0.0086(6)
O3 0.0237(7) 0.0281(8) 0.0246(7) -0.0003(6) 0.0063(6) 0.0117(7)

loop_
_atom_type_symbol
_atom_type_description
_atom_type_scat_dispersion_real
_atom_type_scat_dispersion_imag
_atom_type_scat_source
C C 0.0033 0.0016 'International Tables Vol C Tables 4.2.6.8 and 6.1.1.4'
H H 0.0000 0.0000 'International Tables Vol C Tables 4.2.6.8 and 6.1.1.4'
In In -0.7276 1.3100 'International Tables Vol C Tables 4.2.6.8 and 6.1.1.4'
N N 0.0061 0.0033 'International Tables Vol C Tables 4.2.6.8 and 6.1.1.4'
O O 0.0106 0.0060 'International Tables Vol C Tables 4.2.6.8 and 6.1.1.4'
P P 0.1023 0.0942 'International Tables Vol C Tables 4.2.6.8 and 6.1.1.4'

loop_
_geom_angle_atom_site_label_1
_geom_angle_atom_site_label_2
_geom_angle_atom_site_label_3
_geom_angle
_geom_angle_site_symmetry_1
_geom_angle_site_symmetry_3
O1 In1 O1 93.65(6) 11 12
O1 In1 O1 93.65(6) 11 10
O1 In1 O1 93.65(6) 12 10
O1 In1 O1 86.35(6) 11 3
O1 In1 O1 180.00(6) 12 3
O1 In1 O1 86.35(6) 10 3
O1 In1 O1 86.35(6) 11 .
O1 In1 O1 86.35(6) 12 .
O1 In1 O1 180.0 10 .
O1 In1 O1 93.65(6) 3 .
O1 In1 O1 180.0 11 2
O1 In1 O1 86.35(6) 12 2
O1 In1 O1 86.35(6) 10 2
O1 In1 O1 93.65(6) 3 2
O1 In1 O1 93.65(6) . 2
O3 In2 O3 91.04(6) 14 15
O3 In2 O3 91.04(6) 14 13
O3 In2 O3 91.04(6) 15 13
O3 In2 O2 91.56(5) 14 .
O3 In2 O2 177.33(5) 15 .
O3 In2 O2 89.53(5) 13 .
O3 In2 O2 177.33(5) 14 3_665
O3 In2 O2 89.53(5) 15 3_665
O3 In2 O2 91.56(5) 13 3_665
O2 In2 O2 87.84(5) . 3_665
O3 In2 O2 89.53(5) 14 2_655
O3 In2 O2 91.56(5) 15 2_655
O3 In2 O2 177.32(5) 13 2_655
O2 In2 O2 87.84(5) . 2_655
O2 In2 O2 87.84(5) 3_665 2_655
P1' P1 O1 73.1(3) . .
P1' P1 O2 73.4(3) . .
O1 P1 O2 109.94(9) . .
P1' P1 O3 70.7(3) . .
O1 P1 O3 112.80(10) . .
O2 P1 O3 111.03(9) . .
P1' P1 H1P 178.8(9) . .
O1 P1 H1P 105.9(9) . .
O2 P1 H1P 106.5(9) . .
O3 P1 H1P 110.4(9) . .
P1 P1' O3 78.2(3) . .
P1 P1' O1 75.4(4) . .
O3 P1' O1 117.1(3) . .
P1 P1' O2 75.7(3) . .
O3 P1' O2 115.1(3) . .
O1 P1' O2 111.8(3) . .
P1' O1 P1 31.5(2) . .
P1' O1 In1 151.08(18) . .
P1 O1 In1 137.95(11) . .
P1' O2 P1 30.9(2) . .
P1' O2 In2 143.98(18) . .
P1 O2 In2 124.67(8) . .
P1' O3 P1 31.2(2) . .
P1' O3 In2 155.4(2) . 13
P1 O3 In2 129.78(9) . 13

loop_
_geom_bond_atom_site_label_1
_geom_bond_atom_site_label_2
_geom_bond_distance
_geom_bond_site_symmetry_2
In1 O1 2.1335(15) 11
In1 O1 2.1336(15) 12
In1 O1 2.1336(15) 10
In1 O1 2.1336(15) 3
In1 O1 2.1336(15) .
In1 O1 2.1336(15) 2
In2 O3 2.1341(14) 14
In2 O3 2.1342(14) 15
In2 O3 2.1342(14) 13
In2 O2 2.1416(13) .
In2 O2 2.1416(13) 3_665
In2 O2 2.1417(13) 2_655
P1 P1' 0.810(6) .
P1 O1 1.5021(16) .
P1 O2 1.5277(15) .
P1 O3 1.5307(15) .
P1 H1P 1.399(2) .
P1' O3 1.476(4) .
P1' O1 1.485(4) .
P1' O2 1.511(4) .
O3 In2 2.1342(14) 13

loop_
_platon_squeeze_void_nr
_platon_squeeze_void_average_x
_platon_squeeze_void_average_y
_platon_squeeze_void_average_z
_platon_squeeze_void_volume
_platon_squeeze_void_count_electrons
_platon_squeeze_void_content
1 -0.143 -0.063 0.370 655 233 ' '
